data_1008447
loop_
_publ_author_name
'Chikdene, A'
'Baudry, A'
'Boyer, P'
'Miraglia, S'
'Fruchart, D'
'Soubeyroux, J L'

_publ_section_title
;
Neutron diffraction studies of Zr~2~NiH(D)~x~ hydrides
;
_journal_coden_ASTM ZPCFAX
_journal_name_full
;
Zeitschrift fuer Physikalische Chemie (Frankfurt Am Main)
;
_journal_page_first 219
_journal_page_last 224
_journal_volume 163
_journal_year 1989
_chemical_formula_analytical 'Zr2 Ni D4.8'
_chemical_formula_structural 'Zr2 Ni D7.16'
_chemical_formula_sum 'D7.16 Ni Zr2'
_chemical_name_systematic 'Zirconium nickel deuteride (2/1/7.16)'
_space_group_IT_number 140
_symmetry_cell_setting tetragonal
_symmetry_Int_Tables_number 140
_symmetry_space_group_name_Hall '-I 4 2c'
_symmetry_space_group_name_H-M 'I 4/m c m'
_cell_angle_alpha 90
_cell_angle_beta 90
_cell_angle_gamma 90
_cell_formula_units_Z 4
_cell_length_a 6.8280(3)
_cell_length_b 6.8280(3)
_cell_length_c 5.6862(2)
_cell_volume 265.1
_refine_ls_R_factor_all 0.0978
_cod_database_code 1008447

loop_
_symmetry_equiv_pos_as_xyz
x,y,z
-x,-y,z
x,-y,1/2+z
-x,y,1/2+z
-y,x,z
y,-x,z
y,x,1/2+z
-y,-x,1/2+z
-x,-y,-z
x,y,-z
-x,y,1/2-z
x,-y,1/2-z
y,-x,-z
-y,x,-z
-y,-x,1/2-z
y,x,1/2-z
1/2+x,1/2+y,1/2+z
1/2-x,1/2-y,1/2+z
1/2+x,1/2-y,z
1/2-x,1/2+y,z
1/2-y,1/2+x,1/2+z
1/2+y,1/2-x,1/2+z
1/2+y,1/2+x,z
1/2-y,1/2-x,z
1/2-x,1/2-y,1/2-z
1/2+x,1/2+y,1/2-z
1/2-x,1/2+y,-z
1/2+x,1/2-y,-z
1/2+y,1/2-x,1/2-z
1/2-y,1/2+x,1/2-z
1/2-y,1/2-x,-z
1/2+y,1/2+x,-z

loop_
_atom_site_label
_atom_site_type_symbol
_atom_site_symmetry_multiplicity
_atom_site_Wyckoff_symbol
_atom_site_fract_x
_atom_site_fract_y
_atom_site_fract_z
_atom_site_occupancy
_atom_site_attached_hydrogens
_atom_site_calc_flag
Ni1 Ni0 4 a 0. 0. 0.25 1. 0 d
Zr1 Zr0 8 h 0.1639(1) 0.6639(1) 0. 1. 0 d
D1 D0 8 g 0. 0.5 -0.236(3) 0.099(1) 0 d
D2 D0 16 l 0.3717(2) 0.8717(2) -0.1252(4) 0.384(4) 0 d
D3 D0 32 m 0.2130(3) 0.9170(3) -0.1873(4) 0.655(7) 0 d
D4 D0 16 k 0.102(2) 0.001(2) 0. 0.047(2) 0 d

loop_
_atom_type_symbol
_atom_type_oxidation_number
Ni0 0.000
Zr0 0.000
D0 0.000
